data_7001978
loop_
_publ_author_name
'Dyson, Gavin'
'Frison, Jean-C\'edric'
'Whitwood, Adrian C.'
'Douthwaite, Richard E.'

_publ_section_title
;
 Synthesis of rhodium(I) and iridium(I) complexes of chiral
 N-heterocyclic carbenes and their application to asymmetric transfer
 hydrogenation
;
_journal_issue 35
_journal_name_full 'Dalton Transactions'
_journal_page_first 7141
_journal_paper_doi 10.1039/b909290k
_journal_year 2009
_chemical_absolute_configuration ad
_chemical_formula_moiety 'C41 H57 Cl Ir N3 O'
_chemical_formula_sum 'C41 H57 Cl Ir N3 O'
_chemical_formula_weight 835.55
_chemical_name_systematic
;
?
;
_space_group_IT_number 19
_symmetry_cell_setting orthorhombic
_symmetry_space_group_name_Hall 'P 2ac 2ab'
_symmetry_space_group_name_H-M 'P 21 21 21'
_atom_sites_solution_hydrogens geom
_atom_sites_solution_primary direct
_atom_sites_solution_secondary difmap
_audit_creation_method SHELXL-97
_cell_angle_alpha 90.00
_cell_angle_beta 90.00
_cell_angle_gamma 90.00
_cell_formula_units_Z 4
_cell_length_a 12.7958(7)
_cell_length_b 16.4449(9)
_cell_length_c 18.4264(10)
_cell_measurement_reflns_used 8481
_cell_measurement_temperature 110(2)
_cell_measurement_theta_max 29.92
_cell_measurement_theta_min 2.30
_cell_volume 3877.4(4)
_computing_cell_refinement 'Bruker SMART'
_computing_data_collection 'Bruker SMART'
_computing_data_reduction 'Bruker SAINT'
_computing_molecular_graphics 'Bruker SHELXTL'
_computing_publication_material 'Bruker SHELXTL'
_computing_structure_refinement 'SHELXL-97 (Sheldrick, 1997)'
_computing_structure_solution 'SHELXS-97 (Sheldrick, 1990)'
_diffrn_ambient_temperature 110(2)
_diffrn_measured_fraction_theta_full 0.995
_diffrn_measured_fraction_theta_max 0.995
_diffrn_measurement_device_type 'CCD area detector'
_diffrn_measurement_method 'phi and omega scans'
_diffrn_radiation_monochromator graphite
_diffrn_radiation_source 'fine-focus sealed tube'
_diffrn_radiation_type MoK\a
_diffrn_radiation_wavelength 0.71073
_diffrn_reflns_av_R_equivalents 0.0317
_diffrn_reflns_av_sigmaI/netI 0.0344
_diffrn_reflns_limit_h_max 17
_diffrn_reflns_limit_h_min -18
_diffrn_reflns_limit_k_max 22
_diffrn_reflns_limit_k_min -23
_diffrn_reflns_limit_l_max 25
_diffrn_reflns_limit_l_min -25
_diffrn_reflns_number 58607
_diffrn_reflns_theta_full 30.05
_diffrn_reflns_theta_max 30.05
_diffrn_reflns_theta_min 1.66
_exptl_absorpt_coefficient_mu 3.546
_exptl_absorpt_correction_T_max 0.730
_exptl_absorpt_correction_T_min 0.555
_exptl_absorpt_correction_type multi-scan
_exptl_absorpt_process_details 'SADABS v2.03; (Sheldrick)'
_exptl_crystal_colour yellow
_exptl_crystal_density_diffrn 1.431
_exptl_crystal_density_meas ?
_exptl_crystal_density_method .
_exptl_crystal_description needle
_exptl_crystal_F_000 1704
_exptl_crystal_size_max 0.26
_exptl_crystal_size_mid 0.09
_exptl_crystal_size_min 0.09
_refine_diff_density_max 1.163
_refine_diff_density_min -0.299
_refine_diff_density_rms 0.072
_refine_ls_abs_structure_details 'Flack H D (1983), Acta Cryst. A39, 876-881'
_refine_ls_abs_structure_Flack -0.009(3)
_refine_ls_extinction_method none
_refine_ls_goodness_of_fit_ref 0.973
_refine_ls_hydrogen_treatment mixed
_refine_ls_matrix_type full
_refine_ls_number_parameters 452
_refine_ls_number_reflns 11251
_refine_ls_number_restraints 0
_refine_ls_restrained_S_all 0.973
_refine_ls_R_factor_all 0.0206
_refine_ls_R_factor_gt 0.0186
_refine_ls_shift/su_max 0.003
_refine_ls_shift/su_mean 0.000
_refine_ls_structure_factor_coef Fsqd
_refine_ls_weighting_details 'calc w=1/[\s^2^(Fo^2^)+(0.0124P)^2^+0.0000P] where P=(Fo^2^+2Fc^2^)/3'
_refine_ls_weighting_scheme calc
_refine_ls_wR_factor_gt 0.0374
_refine_ls_wR_factor_ref 0.0377
_reflns_number_gt 10675
_reflns_number_total 11251
_reflns_threshold_expression >2sigma(I)
_cod_data_source_file b909290k.txt
_cod_data_source_block comple6b
_cod_depositor_comments
;
The following automatic conversions were performed:
'_symmetry_cell_setting' value 'Orthorhombic' changed to 'orthorhombic'
according to '/home/saulius/struct/CIF-dictionaries/cif_core.dic'
dictionary named 'cif_core.dic' version 2.4.1 from 2010-06-29.

Automatic conversion script
Id: cif_fix_enum 1527 2010-12-29 10:47:43Z saulius 
;
_cod_original_sg_symbol_H-M P2(1)2(1)2(1)
_cod_database_code 7001978

loop_
_symmetry_equiv_pos_as_xyz
'x, y, z'
'-x+1/2, -y, z+1/2'
'-x, y+1/2, -z+1/2'
'x+1/2, -y+1/2, -z'

loop_
_atom_site_label
_atom_site_type_symbol
_atom_site_fract_x
_atom_site_fract_y
_atom_site_fract_z
_atom_site_U_iso_or_equiv
_atom_site_adp_type
_atom_site_occupancy
_atom_site_symmetry_multiplicity
_atom_site_calc_flag
_atom_site_refinement_flags
_atom_site_disorder_assembly
_atom_site_disorder_group
C1 C 0.22374(15) 0.65679(12) 0.10185(12) 0.0154(4) Uani 1 1 d . . .
C2 C 0.34295(16) 0.73709(13) 0.04772(11) 0.0188(4) Uani 1 1 d . . .
H2 H 0.3822 0.7630 0.0106 0.023 Uiso 1 1 calc R . .
C3 C 0.35359(15) 0.74899(12) 0.11913(12) 0.0173(4) Uani 1 1 d . . .
C4 C 0.25441(16) 0.70485(13) 0.23141(11) 0.0170(4) Uani 1 1 d . . .
H4 H 0.3115 0.7375 0.2543 0.020 Uiso 1 1 calc R . .
C5 C 0.25248(18) 0.62318(13) 0.26954(12) 0.0217(5) Uani 1 1 d . . .
H5A H 0.3211 0.5962 0.2636 0.026 Uiso 1 1 calc R . .
H5B H 0.1987 0.5881 0.2470 0.026 Uiso 1 1 calc R . .
C6 C 0.2286(2) 0.63312(15) 0.35019(12) 0.0282(5) Uani 1 1 d . . .
H6A H 0.2250 0.5790 0.3735 0.034 Uiso 1 1 calc R . .
H6B H 0.2854 0.6644 0.3737 0.034 Uiso 1 1 calc R . .
C7 C 0.1253(2) 0.67726(16) 0.36045(13) 0.0351(6) Uani 1 1 d . . .
H7A H 0.1119 0.6850 0.4129 0.042 Uiso 1 1 calc R . .
H7B H 0.0679 0.6440 0.3401 0.042 Uiso 1 1 calc R . .
C8 C 0.1277(2) 0.75964(15) 0.32272(12) 0.0326(6) Uani 1 1 d . . .
H8A H 0.1809 0.7944 0.3463 0.039 Uiso 1 1 calc R . .
H8B H 0.0589 0.7864 0.3286 0.039 Uiso 1 1 calc R . .
C9 C 0.15278(17) 0.75263(13) 0.24195(12) 0.0196(4) Uani 1 1 d . . .
H9 H 0.0943 0.7243 0.2164 0.024 Uiso 1 1 calc R . .
C10 C 0.13038(16) 0.84806(13) 0.14778(11) 0.0206(5) Uani 1 1 d . . .
H10 H 0.0943 0.8056 0.1234 0.025 Uiso 1 1 calc R . .
C11 C 0.14170(15) 0.92608(13) 0.11107(12) 0.0197(4) Uani 1 1 d . . .
C12 C 0.19118(17) 0.99247(13) 0.14507(11) 0.0211(4) Uani 1 1 d . . .
C13 C 0.19991(15) 1.06738(13) 0.10826(12) 0.0215(4) Uani 1 1 d . . .
C14 C 0.15839(16) 1.07080(15) 0.03870(11) 0.0227(4) Uani 1 1 d . . .
H14 H 0.1644 1.1208 0.0131 0.027 Uiso 1 1 calc R . .
C15 C 0.10838(19) 1.00627(12) 0.00335(11) 0.0217(4) Uani 1 1 d . . .
C16 C 0.10085(17) 0.93455(12) 0.04098(10) 0.0207(4) Uani 1 1 d . . .
H16 H 0.0670 0.8895 0.0189 0.025 Uiso 1 1 calc R . .
C17 C 0.22395(17) 0.65875(13) -0.03468(11) 0.0198(4) Uani 1 1 d . . .
H17 H 0.1686 0.6164 -0.0284 0.024 Uiso 1 1 calc R . .
C18 C 0.30978(19) 0.62388(15) -0.08223(12) 0.0261(5) Uani 1 1 d . . .
H18A H 0.3613 0.6663 -0.0929 0.039 Uiso 1 1 calc R . .
H18B H 0.2794 0.6040 -0.1277 0.039 Uiso 1 1 calc R . .
H18C H 0.3440 0.5788 -0.0568 0.039 Uiso 1 1 calc R . .
C19 C 0.17400(19) 0.73413(14) -0.06830(12) 0.0266(5) Uani 1 1 d . . .
H19A H 0.1175 0.7536 -0.0368 0.040 Uiso 1 1 calc R . .
H19B H 0.1455 0.7204 -0.1161 0.040 Uiso 1 1 calc R . .
H19C H 0.2268 0.7769 -0.0735 0.040 Uiso 1 1 calc R . .
C20 C 0.42718(15) 0.80438(13) 0.15562(12) 0.0176(4) Uani 1 1 d . . .
C21 C 0.48873(16) 0.78067(14) 0.21432(11) 0.0198(4) Uani 1 1 d . . .
H21 H 0.4816 0.7276 0.2340 0.024 Uiso 1 1 calc R . .
C22 C 0.56052(17) 0.83454(15) 0.24405(12) 0.0242(5) Uani 1 1 d . . .
H22 H 0.6008 0.8186 0.2850 0.029 Uiso 1 1 calc R . .
C23 C 0.57383(17) 0.91045(14) 0.21497(13) 0.0264(5) Uani 1 1 d . . .
H23 H 0.6232 0.9469 0.2355 0.032 Uiso 1 1 calc R . .
C24 C 0.51524(16) 0.93379(15) 0.15568(13) 0.0265(5) Uani 1 1 d . . .
H24 H 0.5256 0.9860 0.1349 0.032 Uiso 1 1 calc R . .
C25 C 0.44134(17) 0.88178(13) 0.12611(12) 0.0227(5) Uani 1 1 d . . .
H25 H 0.4004 0.8988 0.0858 0.027 Uiso 1 1 calc R . .
C26 C 0.25357(19) 1.14117(14) 0.14296(13) 0.0250(5) Uani 1 1 d . . .
C27 C 0.36767(19) 1.12067(15) 0.16024(15) 0.0327(6) Uani 1 1 d . . .
H27A H 0.3701 1.0764 0.1958 0.049 Uiso 1 1 calc R . .
H27B H 0.4025 1.1688 0.1802 0.049 Uiso 1 1 calc R . .
H27C H 0.4034 1.1037 0.1157 0.049 Uiso 1 1 calc R . .
C28 C 0.1964(2) 1.16595(16) 0.21313(14) 0.0328(6) Uani 1 1 d . . .
H28A H 0.1237 1.1798 0.2018 0.049 Uiso 1 1 calc R . .
H28B H 0.2312 1.2133 0.2346 0.049 Uiso 1 1 calc R . .
H28C H 0.1979 1.1206 0.2476 0.049 Uiso 1 1 calc R . .
C29 C 0.2540(2) 1.21509(15) 0.09202(13) 0.0326(6) Uani 1 1 d . . .
H29A H 0.2920 1.2015 0.0475 0.049 Uiso 1 1 calc R . .
H29B H 0.2884 1.2610 0.1162 0.049 Uiso 1 1 calc R . .
H29C H 0.1819 1.2300 0.0799 0.049 Uiso 1 1 calc R . .
C30 C 0.0636(2) 1.02005(15) -0.07257(13) 0.0249(5) Uani 1 1 d . . .
C31 C 0.0123(2) 0.94305(14) -0.10314(14) 0.0345(6) Uani 1 1 d . . .
H31A H 0.0641 0.8993 -0.1056 0.052 Uiso 1 1 calc R . .
H31B H -0.0147 0.9542 -0.1519 0.052 Uiso 1 1 calc R . .
H31C H -0.0454 0.9265 -0.0714 0.052 Uiso 1 1 calc R . .
C32 C 0.1499(2) 1.04709(18) -0.12466(13) 0.0407(7) Uani 1 1 d . . .
H32A H 0.1805 1.0982 -0.1074 0.061 Uiso 1 1 calc R . .
H32B H 0.1203 1.0553 -0.1732 0.061 Uiso 1 1 calc R . .
H32C H 0.2043 1.0052 -0.1268 0.061 Uiso 1 1 calc R . .
C33 C -0.0205(2) 1.08656(16) -0.06824(14) 0.0338(6) Uani 1 1 d . . .
H33A H -0.0714 1.0724 -0.0306 0.051 Uiso 1 1 calc R . .
H33B H -0.0561 1.0910 -0.1152 0.051 Uiso 1 1 calc R . .
H33C H 0.0124 1.1387 -0.0562 0.051 Uiso 1 1 calc R . .
C34 C 0.19804(19) 0.48256(14) 0.06608(13) 0.0225(5) Uani 1 1 d . . .
H34 H 0.255(2) 0.5064(15) 0.0387(14) 0.027(7) Uiso 1 1 d . . .
C35 C 0.20949(19) 0.47946(14) 0.14231(13) 0.0205(5) Uani 1 1 d . . .
H35 H 0.2708(19) 0.5013(15) 0.1583(14) 0.022(6) Uiso 1 1 d . . .
C36 C 0.16022(18) 0.41549(15) 0.19114(12) 0.0261(5) Uani 1 1 d . . .
H36A H 0.2076 0.4043 0.2324 0.031 Uiso 1 1 calc R . .
H36B H 0.1516 0.3644 0.1634 0.031 Uiso 1 1 calc R . .
C37 C 0.05404(19) 0.44235(14) 0.22032(12) 0.0268(5) Uani 1 1 d . . .
H37A H 0.0119 0.3936 0.2318 0.032 Uiso 1 1 calc R . .
H37B H 0.0645 0.4731 0.2659 0.032 Uiso 1 1 calc R . .
C38 C -0.00558(18) 0.49481(15) 0.16728(14) 0.0248(5) Uani 1 1 d . . .
H38 H -0.0537(19) 0.5301(14) 0.1867(13) 0.018(6) Uiso 1 1 d . . .
C39 C -0.01615(19) 0.48015(16) 0.09330(13) 0.0253(6) Uani 1 1 d . . .
H39 H -0.0694(18) 0.5098(14) 0.0703(13) 0.017(6) Uiso 1 1 d . . .
C40 C 0.0262(2) 0.40681(15) 0.05396(13) 0.0322(6) Uani 1 1 d . . .
H40A H -0.0229 0.3911 0.0148 0.039 Uiso 1 1 calc R . .
H40B H 0.0314 0.3607 0.0883 0.039 Uiso 1 1 calc R . .
C41 C 0.13446(18) 0.42370(17) 0.02095(12) 0.0283(5) Uani 1 1 d . . .
H41A H 0.1732 0.3718 0.0166 0.034 Uiso 1 1 calc R . .
H41B H 0.1255 0.4463 -0.0285 0.034 Uiso 1 1 calc R . .
Cl5 Cl -0.02594(4) 0.67444(3) 0.10409(4) 0.02696(12) Uani 1 1 d . . .
H1 H 0.216(2) 0.937(2) 0.2253(15) 0.048(9) Uiso 1 1 d . . .
Ir1 Ir 0.104766(6) 0.573244(5) 0.111696(4) 0.01652(2) Uani 1 1 d . . .
N1 N 0.26500(13) 0.68069(11) 0.03771(9) 0.0170(4) Uani 1 1 d . . .
N2 N 0.27963(13) 0.69809(10) 0.15338(9) 0.0162(4) Uani 1 1 d . . .
N3 N 0.16678(15) 0.83415(11) 0.21129(10) 0.0207(4) Uani 1 1 d . . .
O1 O 0.22972(14) 0.98479(11) 0.21296(9) 0.0263(4) Uani 1 1 d . . .

loop_
_atom_site_aniso_label
_atom_site_aniso_U_11
_atom_site_aniso_U_22
_atom_site_aniso_U_33
_atom_site_aniso_U_23
_atom_site_aniso_U_13
_atom_site_aniso_U_12
C1 0.0161(9) 0.0166(10) 0.0134(11) 0.0008(8) 0.0002(8) 0.0042(7)
C2 0.0172(10) 0.0208(11) 0.0184(10) 0.0017(8) -0.0002(8) -0.0027(8)
C3 0.0143(8) 0.0172(9) 0.0205(11) 0.0020(9) 0.0010(8) 0.0005(7)
C4 0.0191(10) 0.0196(11) 0.0124(9) 0.0025(8) -0.0009(8) 0.0014(8)
C5 0.0234(11) 0.0223(11) 0.0194(11) 0.0046(9) -0.0018(9) 0.0034(9)
C6 0.0390(14) 0.0273(12) 0.0182(11) 0.0088(9) -0.0032(10) 0.0011(11)
C7 0.0475(17) 0.0375(14) 0.0202(11) 0.0106(10) 0.0125(11) 0.0074(12)
C8 0.0476(17) 0.0310(13) 0.0193(11) 0.0057(10) 0.0141(11) 0.0141(11)
C9 0.0221(11) 0.0207(11) 0.0161(10) 0.0032(8) 0.0039(8) 0.0060(8)
C10 0.0239(12) 0.0200(11) 0.0179(10) 0.0027(8) 0.0032(8) 0.0052(8)
C11 0.0218(8) 0.0195(9) 0.0178(9) 0.0043(12) 0.0016(8) 0.0038(8)
C12 0.0206(11) 0.0227(11) 0.0200(11) 0.0008(9) -0.0005(9) 0.0051(9)
C13 0.0235(9) 0.0186(9) 0.0222(9) 0.0011(11) -0.0009(9) 0.0021(8)
C14 0.0265(11) 0.0190(10) 0.0225(10) 0.0055(10) -0.0017(8) 0.0010(10)
C15 0.0237(10) 0.0219(10) 0.0194(10) 0.0031(8) -0.0035(10) 0.0006(10)
C16 0.0234(9) 0.0186(10) 0.0203(9) 0.0004(8) -0.0023(9) -0.0003(11)
C17 0.0208(11) 0.0245(12) 0.0140(10) 0.0002(9) -0.0009(8) -0.0047(9)
C18 0.0280(12) 0.0307(13) 0.0196(11) -0.0043(9) 0.0036(9) -0.0037(10)
C19 0.0285(12) 0.0288(13) 0.0226(11) 0.0003(10) -0.0081(10) -0.0020(10)
C20 0.0145(9) 0.0194(10) 0.0188(10) -0.0021(8) 0.0019(8) -0.0002(7)
C21 0.0193(10) 0.0225(11) 0.0177(10) -0.0017(9) 0.0006(8) 0.0025(9)
C22 0.0202(10) 0.0325(13) 0.0200(11) -0.0085(10) -0.0022(9) 0.0033(9)
C23 0.0213(10) 0.0266(13) 0.0314(12) -0.0148(10) 0.0014(9) -0.0024(9)
C24 0.0236(10) 0.0196(11) 0.0363(13) -0.0017(11) 0.0055(9) -0.0012(10)
C25 0.0196(10) 0.0231(11) 0.0253(13) 0.0010(9) -0.0002(9) 0.0018(9)
C26 0.0297(13) 0.0197(12) 0.0255(12) -0.0020(9) -0.0051(10) -0.0004(10)
C27 0.0338(14) 0.0274(13) 0.0368(14) -0.0030(11) -0.0096(11) -0.0023(10)
C28 0.0374(15) 0.0288(13) 0.0322(14) -0.0082(11) -0.0010(12) 0.0005(11)
C29 0.0404(14) 0.0218(12) 0.0355(15) -0.0003(10) -0.0089(11) -0.0034(11)
C30 0.0316(12) 0.0252(12) 0.0179(11) 0.0050(9) -0.0053(9) -0.0037(10)
C31 0.0452(14) 0.0312(14) 0.0272(13) 0.0024(11) -0.0115(12) -0.0043(11)
C32 0.0396(14) 0.0587(18) 0.0237(14) 0.0072(12) -0.0004(11) -0.0080(12)
C33 0.0381(14) 0.0334(15) 0.0297(13) 0.0057(11) -0.0123(11) 0.0018(11)
C34 0.0268(13) 0.0187(11) 0.0220(12) 0.0028(9) 0.0070(10) 0.0004(10)
C35 0.0192(11) 0.0173(11) 0.0249(12) 0.0016(9) 0.0016(9) -0.0012(9)
C36 0.0342(13) 0.0204(13) 0.0238(11) 0.0035(10) 0.0004(9) -0.0014(10)
C37 0.0329(12) 0.0268(14) 0.0205(11) 0.0023(9) 0.0048(9) -0.0093(10)
C38 0.0207(11) 0.0280(13) 0.0257(12) -0.0011(10) 0.0061(10) -0.0070(10)
C39 0.0211(11) 0.0311(13) 0.0237(14) 0.0022(10) -0.0019(9) -0.0104(10)
C40 0.0430(15) 0.0310(14) 0.0227(12) -0.0025(10) -0.0007(11) -0.0139(11)
C41 0.0427(14) 0.0230(11) 0.0192(10) -0.0007(11) 0.0055(9) -0.0023(12)
Cl5 0.0191(2) 0.0308(3) 0.0310(3) 0.0044(3) -0.0032(3) 0.0059(2)
Ir1 0.01443(3) 0.01891(3) 0.01622(3) 0.00150(3) 0.00145(3) -0.00134(3)
N1 0.0160(9) 0.0208(9) 0.0141(9) 0.0013(7) -0.0009(7) -0.0019(7)
N2 0.0161(8) 0.0175(9) 0.0151(9) 0.0019(7) 0.0004(7) 0.0007(7)
N3 0.0256(10) 0.0184(9) 0.0182(9) 0.0026(7) 0.0044(7) 0.0075(8)
O1 0.0372(10) 0.0218(9) 0.0198(8) 0.0023(7) -0.0078(7) 0.0036(8)

loop_
_atom_type_symbol
_atom_type_description
_atom_type_scat_dispersion_real
_atom_type_scat_dispersion_imag
_atom_type_scat_source
C C 0.0033 0.0016 'International Tables Vol C Tables 4.2.6.8 and 6.1.1.4'
H H 0.0000 0.0000 'International Tables Vol C Tables 4.2.6.8 and 6.1.1.4'
N N 0.0061 0.0033 'International Tables Vol C Tables 4.2.6.8 and 6.1.1.4'
O O 0.0106 0.0060 'International Tables Vol C Tables 4.2.6.8 and 6.1.1.4'
Cl Cl 0.1484 0.1585 'International Tables Vol C Tables 4.2.6.8 and 6.1.1.4'
Ir Ir -1.4442 7.9887 'International Tables Vol C Tables 4.2.6.8 and 6.1.1.4'

loop_
_geom_angle_atom_site_label_1
_geom_angle_atom_site_label_2
_geom_angle_atom_site_label_3
_geom_angle
_geom_angle_site_symmetry_1
_geom_angle_site_symmetry_3
_geom_angle_publ_flag
N1 C1 N2 104.95(17) . . ?
N1 C1 Ir1 124.02(15) . . ?
N2 C1 Ir1 131.02(16) . . ?
C3 C2 N1 107.74(18) . . ?
C3 C2 H2 126.1 . . ?
N1 C2 H2 126.1 . . ?
C2 C3 N2 106.54(18) . . ?
C2 C3 C20 127.23(19) . . ?
N2 C3 C20 126.2(2) . . ?
N2 C4 C5 112.82(17) . . ?
N2 C4 C9 110.33(16) . . ?
C5 C4 C9 112.45(17) . . ?
N2 C4 H4 107.0 . . ?
C5 C4 H4 107.0 . . ?
C9 C4 H4 107.0 . . ?
C4 C5 C6 111.08(18) . . ?
C4 C5 H5A 109.4 . . ?
C6 C5 H5A 109.4 . . ?
C4 C5 H5B 109.4 . . ?
C6 C5 H5B 109.4 . . ?
H5A C5 H5B 108.0 . . ?
C7 C6 C5 110.27(19) . . ?
C7 C6 H6A 109.6 . . ?
C5 C6 H6A 109.6 . . ?
C7 C6 H6B 109.6 . . ?
C5 C6 H6B 109.6 . . ?
H6A C6 H6B 108.1 . . ?
C6 C7 C8 110.5(2) . . ?
C6 C7 H7A 109.5 . . ?
C8 C7 H7A 109.5 . . ?
C6 C7 H7B 109.5 . . ?
C8 C7 H7B 109.5 . . ?
H7A C7 H7B 108.1 . . ?
C7 C8 C9 112.45(19) . . ?
C7 C8 H8A 109.1 . . ?
C9 C8 H8A 109.1 . . ?
C7 C8 H8B 109.1 . . ?
C9 C8 H8B 109.1 . . ?
H8A C8 H8B 107.8 . . ?
N3 C9 C8 109.41(18) . . ?
N3 C9 C4 108.45(17) . . ?
C8 C9 C4 109.92(18) . . ?
N3 C9 H9 109.7 . . ?
C8 C9 H9 109.7 . . ?
C4 C9 H9 109.7 . . ?
N3 C10 C11 123.0(2) . . ?
N3 C10 H10 118.5 . . ?
C11 C10 H10 118.5 . . ?
C16 C11 C12 120.1(2) . . ?
C16 C11 C10 118.6(2) . . ?
C12 C11 C10 121.36(19) . . ?
O1 C12 C11 120.2(2) . . ?
O1 C12 C13 119.9(2) . . ?
C11 C12 C13 119.9(2) . . ?
C14 C13 C12 116.7(2) . . ?
C14 C13 C26 121.6(2) . . ?
C12 C13 C26 121.73(19) . . ?
C13 C14 C15 125.0(2) . . ?
C13 C14 H14 117.5 . . ?
C15 C14 H14 117.5 . . ?
C16 C15 C14 116.66(19) . . ?
C16 C15 C30 124.3(2) . . ?
C14 C15 C30 119.00(19) . . ?
C15 C16 C11 121.7(2) . . ?
C15 C16 H16 119.1 . . ?
C11 C16 H16 119.1 . . ?
N1 C17 C18 110.86(17) . . ?
N1 C17 C19 108.48(17) . . ?
C18 C17 C19 112.07(19) . . ?
N1 C17 H17 108.5 . . ?
C18 C17 H17 108.5 . . ?
C19 C17 H17 108.5 . . ?
C17 C18 H18A 109.5 . . ?
C17 C18 H18B 109.5 . . ?
H18A C18 H18B 109.5 . . ?
C17 C18 H18C 109.5 . . ?
H18A C18 H18C 109.5 . . ?
H18B C18 H18C 109.5 . . ?
C17 C19 H19A 109.5 . . ?
C17 C19 H19B 109.5 . . ?
H19A C19 H19B 109.5 . . ?
C17 C19 H19C 109.5 . . ?
H19A C19 H19C 109.5 . . ?
H19B C19 H19C 109.5 . . ?
C21 C20 C25 119.0(2) . . ?
C21 C20 C3 122.86(19) . . ?
C25 C20 C3 117.98(19) . . ?
C22 C21 C20 120.1(2) . . ?
C22 C21 H21 119.9 . . ?
C20 C21 H21 119.9 . . ?
C23 C22 C21 120.6(2) . . ?
C23 C22 H22 119.7 . . ?
C21 C22 H22 119.7 . . ?
C22 C23 C24 119.7(2) . . ?
C22 C23 H23 120.1 . . ?
C24 C23 H23 120.1 . . ?
C23 C24 C25 120.7(2) . . ?
C23 C24 H24 119.7 . . ?
C25 C24 H24 119.7 . . ?
C24 C25 C20 119.9(2) . . ?
C24 C25 H25 120.1 . . ?
C20 C25 H25 120.1 . . ?
C27 C26 C13 109.82(19) . . ?
C27 C26 C29 107.3(2) . . ?
C13 C26 C29 111.90(19) . . ?
C27 C26 C28 109.7(2) . . ?
C13 C26 C28 110.3(2) . . ?
C29 C26 C28 107.8(2) . . ?
C26 C27 H27A 109.5 . . ?
C26 C27 H27B 109.5 . . ?
H27A C27 H27B 109.5 . . ?
C26 C27 H27C 109.5 . . ?
H27A C27 H27C 109.5 . . ?
H27B C27 H27C 109.5 . . ?
C26 C28 H28A 109.5 . . ?
C26 C28 H28B 109.5 . . ?
H28A C28 H28B 109.5 . . ?
C26 C28 H28C 109.5 . . ?
H28A C28 H28C 109.5 . . ?
H28B C28 H28C 109.5 . . ?
C26 C29 H29A 109.5 . . ?
C26 C29 H29B 109.5 . . ?
H29A C29 H29B 109.5 . . ?
C26 C29 H29C 109.5 . . ?
H29A C29 H29C 109.5 . . ?
H29B C29 H29C 109.5 . . ?
C15 C30 C32 110.3(2) . . ?
C15 C30 C31 111.98(19) . . ?
C32 C30 C31 108.6(2) . . ?
C15 C30 C33 108.7(2) . . ?
C32 C30 C33 109.3(2) . . ?
C31 C30 C33 107.9(2) . . ?
C30 C31 H31A 109.5 . . ?
C30 C31 H31B 109.5 . . ?
H31A C31 H31B 109.5 . . ?
C30 C31 H31C 109.5 . . ?
H31A C31 H31C 109.5 . . ?
H31B C31 H31C 109.5 . . ?
C30 C32 H32A 109.5 . . ?
C30 C32 H32B 109.5 . . ?
H32A C32 H32B 109.5 . . ?
C30 C32 H32C 109.5 . . ?
H32A C32 H32C 109.5 . . ?
H32B C32 H32C 109.5 . . ?
C30 C33 H33A 109.5 . . ?
C30 C33 H33B 109.5 . . ?
H33A C33 H33B 109.5 . . ?
C30 C33 H33C 109.5 . . ?
H33A C33 H33C 109.5 . . ?
H33B C33 H33C 109.5 . . ?
C35 C34 C41 125.4(2) . . ?
C35 C34 Ir1 71.62(15) . . ?
C41 C34 Ir1 111.77(17) . . ?
C35 C34 H34 117.0(15) . . ?
C41 C34 H34 112.2(15) . . ?
Ir1 C34 H34 110.5(15) . . ?
C34 C35 C36 124.7(2) . . ?
C34 C35 Ir1 69.12(15) . . ?
C36 C35 Ir1 113.49(15) . . ?
C34 C35 H35 113.3(16) . . ?
C36 C35 H35 116.0(16) . . ?
Ir1 C35 H35 110.1(15) . . ?
C35 C36 C37 112.2(2) . . ?
C35 C36 H36A 109.2 . . ?
C37 C36 H36A 109.2 . . ?
C35 C36 H36B 109.2 . . ?
C37 C36 H36B 109.2 . . ?
H36A C36 H36B 107.9 . . ?
C38 C37 C36 112.76(19) . . ?
C38 C37 H37A 109.0 . . ?
C36 C37 H37A 109.0 . . ?
C38 C37 H37B 109.0 . . ?
C36 C37 H37B 109.0 . . ?
H37A C37 H37B 107.8 . . ?
C39 C38 C37 125.8(2) . . ?
C39 C38 Ir1 72.76(14) . . ?
C37 C38 Ir1 108.44(15) . . ?
C39 C38 H38 115.2(15) . . ?
C37 C38 H38 116.6(15) . . ?
Ir1 C38 H38 104.1(15) . . ?
C38 C39 C40 125.1(2) . . ?
C38 C39 Ir1 70.15(13) . . ?
C40 C39 Ir1 112.17(16) . . ?
C38 C39 H39 115.0(14) . . ?
C40 C39 H39 117.4(14) . . ?
Ir1 C39 H39 102.6(14) . . ?
C39 C40 C41 111.7(2) . . ?
C39 C40 H40A 109.3 . . ?
C41 C40 H40A 109.3 . . ?
C39 C40 H40B 109.3 . . ?
C41 C40 H40B 109.3 . . ?
H40A C40 H40B 107.9 . . ?
C34 C41 C40 112.48(19) . . ?
C34 C41 H41A 109.1 . . ?
C40 C41 H41A 109.1 . . ?
C34 C41 H41B 109.1 . . ?
C40 C41 H41B 109.1 . . ?
H41A C41 H41B 107.8 . . ?
C1 Ir1 C34 91.06(8) . . ?
C1 Ir1 C35 92.38(9) . . ?
C34 Ir1 C35 39.25(9) . . ?
C1 Ir1 C38 156.88(9) . . ?
C34 Ir1 C38 97.90(10) . . ?
C35 Ir1 C38 81.56(9) . . ?
C1 Ir1 C39 165.85(9) . . ?
C34 Ir1 C39 80.97(10) . . ?
C35 Ir1 C39 88.82(10) . . ?
C38 Ir1 C39 37.09(9) . . ?
C1 Ir1 Cl5 92.76(5) . . ?
C34 Ir1 Cl5 152.13(7) . . ?
C35 Ir1 Cl5 167.28(6) . . ?
C38 Ir1 Cl5 89.20(7) . . ?
C39 Ir1 Cl5 89.04(7) . . ?
C1 N1 C2 111.22(17) . . ?
C1 N1 C17 125.37(17) . . ?
C2 N1 C17 122.93(17) . . ?
C1 N2 C3 109.53(18) . . ?
C1 N2 C4 126.73(18) . . ?
C3 N2 C4 122.45(18) . . ?
C10 N3 C9 118.1(2) . . ?
C12 O1 H1 105(2) . . ?

loop_
_geom_bond_atom_site_label_1
_geom_bond_atom_site_label_2
_geom_bond_distance
_geom_bond_site_symmetry_2
_geom_bond_publ_flag
C1 N1 1.353(3) . ?
C1 N2 1.369(3) . ?
C1 Ir1 2.059(2) . ?
C2 C3 1.337(3) . ?
C2 N1 1.374(3) . ?
C2 H2 0.9500 . ?
C3 N2 1.412(3) . ?
C3 C20 1.473(3) . ?
C4 N2 1.478(3) . ?
C4 C5 1.516(3) . ?
C4 C9 1.532(3) . ?
C4 H4 1.0000 . ?
C5 C6 1.526(3) . ?
C5 H5A 0.9900 . ?
C5 H5B 0.9900 . ?
C6 C7 1.519(3) . ?
C6 H6A 0.9900 . ?
C6 H6B 0.9900 . ?
C7 C8 1.523(3) . ?
C7 H7A 0.9900 . ?
C7 H7B 0.9900 . ?
C8 C9 1.527(3) . ?
C8 H8A 0.9900 . ?
C8 H8B 0.9900 . ?
C9 N3 1.466(3) . ?
C9 H9 1.0000 . ?
C10 N3 1.280(3) . ?
C10 C11 1.458(3) . ?
C10 H10 0.9500 . ?
C11 C16 1.400(3) . ?
C11 C12 1.409(3) . ?
C12 O1 1.351(3) . ?
C12 C13 1.411(3) . ?
C13 C14 1.389(3) . ?
C13 C26 1.534(3) . ?
C14 C15 1.400(3) . ?
C14 H14 0.9500 . ?
C15 C16 1.372(3) . ?
C15 C30 1.528(3) . ?
C16 H16 0.9500 . ?
C17 N1 1.478(3) . ?
C17 C18 1.518(3) . ?
C17 C19 1.526(3) . ?
C17 H17 1.0000 . ?
C18 H18A 0.9800 . ?
C18 H18B 0.9800 . ?
C18 H18C 0.9800 . ?
C19 H19A 0.9800 . ?
C19 H19B 0.9800 . ?
C19 H19C 0.9800 . ?
C20 C21 1.394(3) . ?
C20 C25 1.396(3) . ?
C21 C22 1.389(3) . ?
C21 H21 0.9500 . ?
C22 C23 1.369(3) . ?
C22 H22 0.9500 . ?
C23 C24 1.379(3) . ?
C23 H23 0.9500 . ?
C24 C25 1.387(3) . ?
C24 H24 0.9500 . ?
C25 H25 0.9500 . ?
C26 C27 1.532(3) . ?
C26 C29 1.536(3) . ?
C26 C28 1.541(3) . ?
C27 H27A 0.9800 . ?
C27 H27B 0.9800 . ?
C27 H27C 0.9800 . ?
C28 H28A 0.9800 . ?
C28 H28B 0.9800 . ?
C28 H28C 0.9800 . ?
C29 H29A 0.9800 . ?
C29 H29B 0.9800 . ?
C29 H29C 0.9800 . ?
C30 C32 1.529(3) . ?
C30 C31 1.534(3) . ?
C30 C33 1.536(4) . ?
C31 H31A 0.9800 . ?
C31 H31B 0.9800 . ?
C31 H31C 0.9800 . ?
C32 H32A 0.9800 . ?
C32 H32B 0.9800 . ?
C32 H32C 0.9800 . ?
C33 H33A 0.9800 . ?
C33 H33B 0.9800 . ?
C33 H33C 0.9800 . ?
C34 C35 1.413(3) . ?
C34 C41 1.513(3) . ?
C34 Ir1 2.087(2) . ?
C34 H34 0.97(3) . ?
C35 C36 1.521(3) . ?
C35 Ir1 2.120(2) . ?
C35 H35 0.91(2) . ?
C36 C37 1.526(3) . ?
C36 H36A 0.9900 . ?
C36 H36B 0.9900 . ?
C37 C38 1.510(3) . ?
C37 H37A 0.9900 . ?
C37 H37B 0.9900 . ?
C38 C39 1.391(4) . ?
C38 Ir1 2.169(2) . ?
C38 H38 0.92(2) . ?
C39 C40 1.508(4) . ?
C39 Ir1 2.203(2) . ?
C39 H39 0.94(2) . ?
C40 C41 1.538(3) . ?
C40 H40A 0.9900 . ?
C40 H40B 0.9900 . ?
C41 H41A 0.9900 . ?
C41 H41B 0.9900 . ?
Cl5 Ir1 2.3635(5) . ?
O1 H1 0.84(3) . ?

loop_
_geom_hbond_atom_site_label_D
_geom_hbond_atom_site_label_H
_geom_hbond_atom_site_label_A
_geom_hbond_distance_DH
_geom_hbond_distance_HA
_geom_hbond_distance_DA
_geom_hbond_angle_DHA
_geom_hbond_site_symmetry_A
O1 H1 N3 0.84(3) 1.82(3) 2.605(3) 155(3) .

loop_
_geom_torsion_atom_site_label_1
_geom_torsion_atom_site_label_2
_geom_torsion_atom_site_label_3
_geom_torsion_atom_site_label_4
_geom_torsion
_geom_torsion_site_symmetry_1
_geom_torsion_site_symmetry_2
_geom_torsion_site_symmetry_3
_geom_torsion_site_symmetry_4
_geom_torsion_publ_flag
N1 C2 C3 N2 0.0(2) . . . . ?
N1 C2 C3 C20 -179.69(19) . . . . ?
N2 C4 C5 C6 178.73(18) . . . . ?
C9 C4 C5 C6 -55.7(2) . . . . ?
C4 C5 C6 C7 57.1(3) . . . . ?
C5 C6 C7 C8 -57.3(3) . . . . ?
C6 C7 C8 C9 56.8(3) . . . . ?
C7 C8 C9 N3 -172.9(2) . . . . ?
C7 C8 C9 C4 -53.9(3) . . . . ?
N2 C4 C9 N3 -60.1(2) . . . . ?
C5 C4 C9 N3 172.95(18) . . . . ?
N2 C4 C9 C8 -179.71(19) . . . . ?
C5 C4 C9 C8 53.4(2) . . . . ?
N3 C10 C11 C16 178.7(2) . . . . ?
N3 C10 C11 C12 -2.2(3) . . . . ?
C16 C11 C12 O1 179.31(19) . . . . ?
C10 C11 C12 O1 0.2(3) . . . . ?
C16 C11 C12 C13 -0.3(3) . . . . ?
C10 C11 C12 C13 -179.38(19) . . . . ?
O1 C12 C13 C14 -179.91(19) . . . . ?
C11 C12 C13 C14 -0.3(3) . . . . ?
O1 C12 C13 C26 0.7(3) . . . . ?
C11 C12 C13 C26 -179.70(19) . . . . ?
C12 C13 C14 C15 0.6(3) . . . . ?
C26 C13 C14 C15 180.0(2) . . . . ?
C13 C14 C15 C16 -0.3(3) . . . . ?
C13 C14 C15 C30 178.2(2) . . . . ?
C14 C15 C16 C11 -0.4(3) . . . . ?
C30 C15 C16 C11 -178.7(2) . . . . ?
C12 C11 C16 C15 0.7(3) . . . . ?
C10 C11 C16 C15 179.8(2) . . . . ?
C2 C3 C20 C21 -132.5(2) . . . . ?
N2 C3 C20 C21 47.8(3) . . . . ?
C2 C3 C20 C25 42.3(3) . . . . ?
N2 C3 C20 C25 -137.4(2) . . . . ?
C25 C20 C21 C22 2.0(3) . . . . ?
C3 C20 C21 C22 176.7(2) . . . . ?
C20 C21 C22 C23 -1.8(3) . . . . ?
C21 C22 C23 C24 0.2(3) . . . . ?
C22 C23 C24 C25 1.4(3) . . . . ?
C23 C24 C25 C20 -1.2(3) . . . . ?
C21 C20 C25 C24 -0.5(3) . . . . ?
C3 C20 C25 C24 -175.47(19) . . . . ?
C14 C13 C26 C27 -118.9(2) . . . . ?
C12 C13 C26 C27 60.4(3) . . . . ?
C14 C13 C26 C29 0.1(3) . . . . ?
C12 C13 C26 C29 179.5(2) . . . . ?
C14 C13 C26 C28 120.1(2) . . . . ?
C12 C13 C26 C28 -60.5(3) . . . . ?
C16 C15 C30 C32 -123.0(3) . . . . ?
C14 C15 C30 C32 58.7(3) . . . . ?
C16 C15 C30 C31 -2.0(3) . . . . ?
C14 C15 C30 C31 179.7(2) . . . . ?
C16 C15 C30 C33 117.1(3) . . . . ?
C14 C15 C30 C33 -61.2(3) . . . . ?
C41 C34 C35 C36 0.7(4) . . . . ?
Ir1 C34 C35 C36 104.8(2) . . . . ?
C41 C34 C35 Ir1 -104.1(2) . . . . ?
C34 C35 C36 C37 -92.4(3) . . . . ?
Ir1 C35 C36 C37 -12.3(2) . . . . ?
C35 C36 C37 C38 33.2(3) . . . . ?
C36 C37 C38 C39 44.4(3) . . . . ?
C36 C37 C38 Ir1 -37.3(2) . . . . ?
C37 C38 C39 C40 3.0(4) . . . . ?
Ir1 C38 C39 C40 103.7(2) . . . . ?
C37 C38 C39 Ir1 -100.6(2) . . . . ?
C38 C39 C40 C41 -94.3(3) . . . . ?
Ir1 C39 C40 C41 -13.6(3) . . . . ?
C35 C34 C41 C40 45.6(3) . . . . ?
Ir1 C34 C41 C40 -36.8(3) . . . . ?
C39 C40 C41 C34 32.6(3) . . . . ?
N1 C1 Ir1 C34 62.88(18) . . . . ?
N2 C1 Ir1 C34 -115.35(19) . . . . ?
N1 C1 Ir1 C35 102.13(18) . . . . ?
N2 C1 Ir1 C35 -76.10(19) . . . . ?
N1 C1 Ir1 C38 176.05(19) . . . . ?
N2 C1 Ir1 C38 -2.2(3) . . . . ?
N1 C1 Ir1 C39 7.5(4) . . . . ?
N2 C1 Ir1 C39 -170.7(3) . . . . ?
N1 C1 Ir1 Cl5 -89.51(16) . . . . ?
N2 C1 Ir1 Cl5 92.27(18) . . . . ?
C35 C34 Ir1 C1 92.47(15) . . . . ?
C41 C34 Ir1 C1 -145.93(16) . . . . ?
C41 C34 Ir1 C35 121.6(2) . . . . ?
C35 C34 Ir1 C38 -66.16(16) . . . . ?
C41 C34 Ir1 C38 55.44(17) . . . . ?
C35 C34 Ir1 C39 -99.28(16) . . . . ?
C41 C34 Ir1 C39 22.32(16) . . . . ?
C35 C34 Ir1 Cl5 -169.60(11) . . . . ?
C41 C34 Ir1 Cl5 -48.0(2) . . . . ?
C34 C35 Ir1 C1 -88.76(15) . . . . ?
C36 C35 Ir1 C1 151.29(17) . . . . ?
C36 C35 Ir1 C34 -120.0(3) . . . . ?
C34 C35 Ir1 C38 113.66(16) . . . . ?
C36 C35 Ir1 C38 -6.29(18) . . . . ?
C34 C35 Ir1 C39 77.13(16) . . . . ?
C36 C35 Ir1 C39 -42.82(18) . . . . ?
C34 C35 Ir1 Cl5 157.5(2) . . . . ?
C36 C35 Ir1 Cl5 37.5(4) . . . . ?
C39 C38 Ir1 C1 -175.37(19) . . . . ?
C37 C38 Ir1 C1 -52.6(3) . . . . ?
C39 C38 Ir1 C34 -63.49(17) . . . . ?
C37 C38 Ir1 C34 59.29(17) . . . . ?
C39 C38 Ir1 C35 -99.31(17) . . . . ?
C37 C38 Ir1 C35 23.48(17) . . . . ?
C37 C38 Ir1 C39 122.8(2) . . . . ?
C39 C38 Ir1 Cl5 89.46(15) . . . . ?
C37 C38 Ir1 Cl5 -147.76(16) . . . . ?
C38 C39 Ir1 C1 172.6(3) . . . . ?
C40 C39 Ir1 C1 51.7(4) . . . . ?
C38 C39 Ir1 C34 116.17(17) . . . . ?
C40 C39 Ir1 C34 -4.68(17) . . . . ?
C38 C39 Ir1 C35 77.52(16) . . . . ?
C40 C39 Ir1 C35 -43.33(18) . . . . ?
C40 C39 Ir1 C38 -120.9(3) . . . . ?
C38 C39 Ir1 Cl5 -89.95(15) . . . . ?
C40 C39 Ir1 Cl5 149.20(17) . . . . ?
N2 C1 N1 C2 -1.5(2) . . . . ?
Ir1 C1 N1 C2 179.84(14) . . . . ?
N2 C1 N1 C17 -173.73(18) . . . . ?
Ir1 C1 N1 C17 7.7(3) . . . . ?
C3 C2 N1 C1 1.0(2) . . . . ?
C3 C2 N1 C17 173.40(18) . . . . ?
C18 C17 N1 C1 -128.2(2) . . . . ?
C19 C17 N1 C1 108.4(2) . . . . ?
C18 C17 N1 C2 60.5(3) . . . . ?
C19 C17 N1 C2 -63.0(3) . . . . ?
N1 C1 N2 C3 1.5(2) . . . . ?
Ir1 C1 N2 C3 180.00(14) . . . . ?
N1 C1 N2 C4 168.63(18) . . . . ?
Ir1 C1 N2 C4 -12.9(3) . . . . ?
C2 C3 N2 C1 -1.0(2) . . . . ?
C20 C3 N2 C1 178.73(18) . . . . ?
C2 C3 N2 C4 -168.74(18) . . . . ?
C20 C3 N2 C4 11.0(3) . . . . ?
C5 C4 N2 C1 61.0(3) . . . . ?
C9 C4 N2 C1 -65.7(3) . . . . ?
C5 C4 N2 C3 -133.46(19) . . . . ?
C9 C4 N2 C3 99.8(2) . . . . ?
C11 C10 N3 C9 -178.53(18) . . . . ?
C8 C9 N3 C10 -140.8(2) . . . . ?
C4 C9 N3 C10 99.3(2) . . . . ?
